data_1553393
loop_
_publ_author_name
'Raghavan, Vijay'
'Johnson, Jordan L.'
'Stec, Donald F.'
'Song, Bongkeun'
'Zajac, Grzegorz'
'Baranska, Malgorzata'
'Harris, Constance M.'
'Schley, Nathan D.'
'Polavarapu, Prasad L.'
'Harris, Thomas M.'

_publ_section_title
;
 Absolute Configurations of Naturally Occurring [5]- and [3]-Ladderanoic
 Acids: Isolation, Chiroptical Spectroscopy, and Crystallography.
;
_journal_issue 12
_journal_name_full 'Journal of natural products'
_journal_page_first 2654
_journal_page_last 2666
_journal_paper_doi 10.1021/acs.jnatprod.8b00458
_journal_volume 81
_journal_year 2018
_chemical_absolute_configuration ad
_chemical_formula_moiety 'C28 H36 O3'
_chemical_formula_sum 'C28 H36 O3'
_chemical_formula_weight 420.57
_space_group_crystal_system monoclinic
_space_group_IT_number 4
_space_group_name_Hall 'P 2yb'
_space_group_name_H-M_alt 'P 1 21 1'
_atom_sites_solution_hydrogens geom
_atom_sites_solution_primary dual
_audit_creation_date 2017-05-03
_audit_creation_method
;
Olex2 1.2
(compiled 2017.03.28 svn.r3405 for OlexSys, GUI svn.r5335)
;
_cell_angle_alpha 90
_cell_angle_beta 90.817(5)
_cell_angle_gamma 90
_cell_formula_units_Z 6
_cell_length_a 5.3774(3)
_cell_length_b 14.7492(6)
_cell_length_c 43.061(2)
_cell_measurement_reflns_used 8096
_cell_measurement_temperature 100
_cell_measurement_theta_max 71.8240
_cell_measurement_theta_min 4.1050
_cell_volume 3414.9(3)
_computing_cell_refinement 'CrysAlisPro 1.171.38.43g (Rigaku OD, 2015)'
_computing_data_collection 'CrysAlisPro 1.171.38.43g (Rigaku OD, 2015)'
_computing_data_reduction 'CrysAlisPro 1.171.38.43g (Rigaku OD, 2015)'
_computing_molecular_graphics 'Olex2 (Dolomanov et al., 2009)'
_computing_publication_material 'Olex2 (Dolomanov et al., 2009)'
_computing_structure_refinement 'ShelXL (Sheldrick, 2015)'
_computing_structure_solution 'ShelXT (Sheldrick, 2015)'
_diffrn_ambient_environment air
_diffrn_ambient_temperature 100
_diffrn_detector 'CCD plate'
_diffrn_detector_area_resol_mean 8.1506
_diffrn_detector_type EosS2
_diffrn_measured_fraction_theta_full 0.9937
_diffrn_measured_fraction_theta_max 0.9357
_diffrn_measurement_details
;
List of Runs (angles in degrees, time in seconds):

  # Type    Start    End  Width  t~exp~   \w     \q     \k     \f   Frames
--------------------------------------------------------------------------
  1  \w   -104.00 -10.00   1.00   10.00    --  -36.45 -77.00 150.00   94
  2  \w   -106.00  33.00   1.00   10.00    --  -36.45   0.00  30.00  139
  3  \w     10.00 104.00   1.00   10.00    --   36.45  77.00 -30.00   94
  4  \w    -31.00  63.00   1.00   10.00    --   36.45 -77.00-120.00   94
  5  \w     39.00 130.00   1.00   50.00    --  108.65 -30.00  30.00   91
  6  \w     91.00 176.00   1.00   50.00    --  108.65  61.00 -60.00   85
  7  \w     42.00 127.00   1.00   50.00    --  108.65 -61.00 -30.00   85
  8  \w     70.00 178.00   1.00   50.00    --  108.65  15.00 -60.00  108
  9  \w     91.00 176.00   1.00   50.00    --  108.65  61.00 -30.00   85
 10  \w     91.00 177.00   1.00   50.00    --  108.65  45.00   0.00   86
 11  \w     41.00 137.00   1.00   50.00    --  108.65 -80.00 149.71   96
 12  \w     41.00 135.00   1.00   50.00    --  108.65 -77.00-120.00   94
 13  \w     41.00 137.00   1.00   50.00    --  108.65 -80.00-147.29   96
 14  \w    -55.00  33.00   1.00   10.00    --  -36.45  38.00 120.00   88
 15  \w   -104.00 -20.00   1.00   10.00    --  -36.45 -57.00-150.00   84
 16  \w   -104.00 -10.00   1.00   10.00    --  -36.45 -77.00  30.00   94
 17  \w    -31.00  63.00   1.00   10.00    --   36.45 -77.00 150.00   94
 18  \w     39.00 119.00   1.00   60.00    --  108.65   0.00-180.00   80
 19  \w    -91.00 -65.00   1.00   10.00    --  -36.70 -77.00 -30.00   26
 20  \w    -39.00 -14.00   1.00   10.00    --  -36.70 -77.00 -30.00   25
 21  \w     54.00  80.00   1.00   10.00    --   36.70-125.00  60.00   26
 22  \w     41.00 117.00   1.00   60.00    --  108.03 -45.00-150.00   76
 23  \w     80.00 106.00   1.00   60.00    --  108.03 -94.00   0.00   26
 24  \w    139.00 165.00   1.00   60.00    --  108.03 111.00   0.00   26
 25  \w     59.00  89.00   1.00   60.00    --  108.03 -94.00  90.00   30
 26  \w     65.00 113.00   1.00   60.00    --  108.03-111.00-180.00   48
 27  \w     80.00 107.00   1.00   60.00    --  108.03-111.00 -30.00   27
 28  \w     87.00 116.00   1.00   60.00    --  108.03 -15.00 120.00   29
 29  \w   -104.00 -10.00   1.00   10.00    --  -36.70 -77.00 -90.00   94
 30  \w   -104.00 -20.00   1.00   10.00    --  -36.70 -57.00  60.00   84
 31  \w     18.00 102.00   1.00   10.00    --   36.70  38.00-150.00   84
 32  \w     23.00  90.00   1.00   10.00    --   36.70-125.00-180.00   67
 33  \w    -31.00  53.00   1.00   10.00    --   36.70 -57.00   0.00   84
 34  \w     20.00 104.00   1.00   10.00    --   36.70  57.00 -90.00   84
 35  \w     23.00  90.00   1.00   10.00    --   36.70-125.00  30.00   67
;
_diffrn_measurement_device 'four-circle diffractometer'
_diffrn_measurement_device_type 'SuperNova, Dual, Cu at zero, EosS2'
_diffrn_measurement_method '\w scans'
_diffrn_orient_matrix_type 'CrysAlisPro convention (1999,Acta A55,543-557)'
_diffrn_orient_matrix_UB_11 -0.1212026000
_diffrn_orient_matrix_UB_12 -0.0243058000
_diffrn_orient_matrix_UB_13 0.0310931000
_diffrn_orient_matrix_UB_21 -0.0195398000
_diffrn_orient_matrix_UB_22 -0.0998179000
_diffrn_orient_matrix_UB_23 -0.0102997000
_diffrn_orient_matrix_UB_31 0.2590241000
_diffrn_orient_matrix_UB_32 -0.0188213000
_diffrn_orient_matrix_UB_33 0.0143686000
_diffrn_radiation_monochromator mirror
_diffrn_radiation_probe x-ray
_diffrn_radiation_type 'Cu K\a'
_diffrn_radiation_wavelength 1.54184
_diffrn_reflns_av_R_equivalents 0.0463
_diffrn_reflns_av_unetI/netI 0.0542
_diffrn_reflns_Laue_measured_fraction_full 0.994
_diffrn_reflns_Laue_measured_fraction_max 0.994
_diffrn_reflns_limit_h_max 6
_diffrn_reflns_limit_h_min -4
_diffrn_reflns_limit_k_max 17
_diffrn_reflns_limit_k_min -17
_diffrn_reflns_limit_l_max 50
_diffrn_reflns_limit_l_min -51
_diffrn_reflns_number 34221
_diffrn_reflns_point_group_measured_fraction_full 0.963
_diffrn_reflns_point_group_measured_fraction_max 0.963
_diffrn_reflns_theta_full 66.581
_diffrn_reflns_theta_max 66.581
_diffrn_reflns_theta_min 3.167
_diffrn_source 'micro-focus sealed X-ray tube'
_diffrn_source_type 'SuperNova (Cu) X-ray Source'
_exptl_absorpt_coefficient_mu 0.607
_exptl_absorpt_correction_T_max 1.000
_exptl_absorpt_correction_T_min 0.760
_exptl_absorpt_correction_type gaussian
_exptl_absorpt_process_details
;
CrysAlisPro 1.171.38.43g (Rigaku Oxford Diffraction, 2015)
Numerical absorption correction based on gaussian integration over
			a multifaceted crystal model
Empirical absorption correction using spherical harmonics,
 implemented in SCALE3 ABSPACK scaling algorithm.
;
_exptl_crystal_colour colourless
_exptl_crystal_colour_primary colourless
_exptl_crystal_density_diffrn 1.227
_exptl_crystal_description plate
_exptl_crystal_F_000 1554.000
_exptl_crystal_size_max 0.194
_exptl_crystal_size_mid 0.061
_exptl_crystal_size_min 0.009
_refine_diff_density_max 0.344
_refine_diff_density_min -0.272
_refine_diff_density_rms 0.065
_refine_ls_abs_structure_details
;
 Flack x determined using 3530 quotients [(I+)-(I-)]/[(I+)+(I-)]
 (Parsons, Flack and Wagner, Acta Cryst. B69 (2013) 249-259).
;
_refine_ls_abs_structure_Flack 0.04(15)
_refine_ls_extinction_method none
_refine_ls_goodness_of_fit_ref 1.046
_refine_ls_hydrogen_treatment constr
_refine_ls_matrix_type full
_refine_ls_number_parameters 838
_refine_ls_number_reflns 11658
_refine_ls_number_restraints 1
_refine_ls_restrained_S_all 1.046
_refine_ls_R_factor_all 0.0767
_refine_ls_R_factor_gt 0.0646
_refine_ls_shift/su_max 0.000
_refine_ls_shift/su_mean 0.000
_refine_ls_structure_factor_coef Fsqd
_refine_ls_weighting_details 'w=1/[\s^2^(Fo^2^)+(0.0940P)^2^+1.2690P] where P=(Fo^2^+2Fc^2^)/3'
_refine_ls_weighting_scheme calc
_refine_ls_wR_factor_gt 0.1690
_refine_ls_wR_factor_ref 0.1800
_reflns_Friedel_coverage 0.858
_reflns_Friedel_fraction_full 0.929
_reflns_Friedel_fraction_max 0.929
_reflns_number_gt 9725
_reflns_number_total 11658
_reflns_threshold_expression 'I > 2\s(I)'
_cod_data_source_file np8b00458_si_002.cif
_cod_data_source_block 5-ladderane_ester
_cod_database_code 1553393
_shelx_shelxl_version_number 2014/7
_chemical_oxdiff_formula C28H36O3
_shelx_space_group_comment
;
The symmetry employed for this shelxl refinement is uniquely defined
by the following loop, which should always be used as a source of
symmetry information in preference to the above space-group names.
They are only intended as comments.
;
_reflns_odcompleteness_completeness 99.37
_reflns_odcompleteness_iscentric 1
_reflns_odcompleteness_theta 66.49
_olex2_refinement_description
;
1. Fixed Uiso
 At 1.2 times of:
  All C(H) groups, All C(H,H) groups
2.a Ternary CH refined with riding coordinates:
 C9(H9), C11(H11), C12(H12), C13(H13), C14(H14), C15(H15), C16(H16), C17(H17),
 C18(H18), C9C(H9C), C11C(H11C), C12C(H12C), C13C(H13C), C14C(H14C), C15C(H15C),
  C16C(H16C), C17C(H17C), C18C(H18C), C9B(H9B), C11B(H11B), C12B(H12B),
 C13B(H13B), C14B(H14B), C15B(H15B), C16B(H16B), C17B(H17B), C18B(H18B)
2.b Secondary CH2 refined with riding coordinates:
 C2(H2A,H2B), C3(H3A,H3B), C4(H4A,H4B), C5(H5A,H5B), C6(H6A,H6B), C7(H7A,H7B),
 C8(H8A,H8B), C10(H10A,H10B), C19(H19A,H19B), C20(H20A,H20B), C21(H21A,H21B),
 C2C(H2CA,H2CB), C3C(H3CA,H3CB), C4C(H4CA,H4CB), C5C(H5CA,H5CB), C6C(H6CA,H6CB),
  C7C(H7CA,H7CB), C8C(H8CA,H8CB), C10C(H10C,H10D), C19C(H19C,H19D), C20C(H20C,
 H20D), C21C(H21C,H21D), C2B(H2BA,H2BB), C3B(H3BA,H3BB), C4B(H4BA,H4BB),
 C5B(H5BA,H5BB), C6B(H6BA,H6BB), C7B(H7BA,H7BB), C8B(H8BA,H8BB), C10B(H10E,
 H10F), C19B(H19E,H19F), C20B(H20E,H20F), C21B(H21E,H21F)
2.c Aromatic/amide H refined with riding coordinates:
 C24(H24), C25(H25), C26(H26), C27(H27), C28(H28), C24C(H24C), C25C(H25C),
 C26C(H26C), C27C(H27C), C28C(H28C), C24B(H24B), C25B(H25B), C26B(H26B),
 C27B(H27B), C28B(H28B)
;
_olex2_date_sample_data_collection 2016-12-06
_olex2_exptl_crystal_mounting_method 'mounted in a polyimide loop'
_olex2_submission_special_instructions 'No special instructions were received'
_oxdiff_exptl_absorpt_empirical_details
;
Empirical correction (ABSPACK) includes:
- Absorption correction using spherical harmonics
- Frame scaling
;
_oxdiff_exptl_absorpt_empirical_full_max 2.769
_oxdiff_exptl_absorpt_empirical_full_min 0.704

loop_
_space_group_symop_operation_xyz
'x, y, z'
'-x, y+1/2, -z'

loop_
_atom_site_label
_atom_site_type_symbol
_atom_site_fract_x
_atom_site_fract_y
_atom_site_fract_z
_atom_site_U_iso_or_equiv
_atom_site_adp_type
_atom_site_occupancy
_atom_site_site_symmetry_order
_atom_site_calc_flag
_atom_site_refinement_flags_posn
O1 O -0.2555(7) 0.7211(3) 0.66228(8) 0.0321(8) Uani 1 1 d .
O2 O 0.0023(7) 0.6205(2) 0.64035(8) 0.0245(8) Uani 1 1 d .
O3 O -0.1370(6) 0.7210(2) 0.59236(8) 0.0263(8) Uani 1 1 d .
C1 C -0.0502(9) 0.6923(3) 0.65912(10) 0.0191(10) Uani 1 1 d .
C2 C 0.1832(9) 0.7293(3) 0.67357(10) 0.0195(9) Uani 1 1 d .
H2A H 0.2766 0.7626 0.6575 0.023 Uiso 1 1 calc R
H2B H 0.2882 0.6780 0.6807 0.023 Uiso 1 1 calc R
C3 C 0.1386(9) 0.7926(3) 0.70096(10) 0.0183(9) Uani 1 1 d .
H3A H 0.0265 0.8424 0.6943 0.022 Uiso 1 1 calc R
H3B H 0.0561 0.7587 0.7178 0.022 Uiso 1 1 calc R
C4 C 0.3822(9) 0.8324(3) 0.71329(10) 0.0181(9) Uani 1 1 d .
H4A H 0.4954 0.7820 0.7190 0.022 Uiso 1 1 calc R
H4B H 0.4615 0.8672 0.6964 0.022 Uiso 1 1 calc R
C5 C 0.3535(9) 0.8943(3) 0.74130(10) 0.0187(9) Uani 1 1 d .
H5A H 0.2747 0.8598 0.7583 0.022 Uiso 1 1 calc R
H5B H 0.2416 0.9451 0.7356 0.022 Uiso 1 1 calc R
C6 C 0.6013(9) 0.9324(3) 0.75298(10) 0.0193(9) Uani 1 1 d .
H6A H 0.7117 0.8814 0.7589 0.023 Uiso 1 1 calc R
H6B H 0.6811 0.9657 0.7358 0.023 Uiso 1 1 calc R
C7 C 0.5773(9) 0.9959(3) 0.78068(10) 0.0209(10) Uani 1 1 d .
H7A H 0.4964 0.9630 0.7978 0.025 Uiso 1 1 calc R
H7B H 0.4690 1.0475 0.7747 0.025 Uiso 1 1 calc R
C8 C 0.8280(9) 1.0323(3) 0.79215(10) 0.0208(10) Uani 1 1 d .
H8A H 0.9080 1.0651 0.7749 0.025 Uiso 1 1 calc R
H8B H 0.9361 0.9804 0.7978 0.025 Uiso 1 1 calc R
C9 C 0.8118(9) 1.0960(3) 0.82012(10) 0.0198(10) Uani 1 1 d .
H9 H 0.6938 1.1475 0.8166 0.024 Uiso 1 1 calc R
C10 C 1.0707(9) 1.1271(3) 0.83238(11) 0.0228(10) Uani 1 1 d .
H10A H 1.2097 1.1080 0.8190 0.027 Uiso 1 1 calc R
H10B H 1.0801 1.1929 0.8369 0.027 Uiso 1 1 calc R
C11 C 1.0419(9) 1.0680(3) 0.86167(11) 0.0233(10) Uani 1 1 d .
H11 H 1.1621 1.0174 0.8655 0.028 Uiso 1 1 calc R
C12 C 0.7646(10) 1.0443(3) 0.85075(10) 0.0234(10) Uani 1 1 d .
H12 H 0.7134 0.9792 0.8496 0.028 Uiso 1 1 calc R
C13 C 0.6672(10) 1.1029(3) 0.87747(11) 0.0231(10) Uani 1 1 d .
H13 H 0.5569 1.1557 0.8725 0.028 Uiso 1 1 calc R
C14 C 0.9445(10) 1.1213(3) 0.88939(11) 0.0238(11) Uani 1 1 d .
H14 H 1.0010 1.1852 0.8926 0.029 Uiso 1 1 calc R
C15 C 0.8972(10) 1.0611(4) 0.91795(11) 0.0260(11) Uani 1 1 d .
H15 H 1.0050 1.0067 0.9215 0.031 Uiso 1 1 calc R
C16 C 0.6164(10) 1.0463(3) 0.90657(11) 0.0245(11) Uani 1 1 d .
H16 H 0.5517 0.9831 0.9041 0.029 Uiso 1 1 calc R
C17 C 0.5297(10) 1.1036(4) 0.93426(11) 0.0277(11) Uani 1 1 d .
H17 H 0.4301 1.1597 0.9300 0.033 Uiso 1 1 calc R
C18 C 0.8064(11) 1.1139(4) 0.94605(11) 0.0300(12) Uani 1 1 d .
H18 H 0.8744 1.1759 0.9502 0.036 Uiso 1 1 calc R
C19 C 0.7445(11) 1.0512(4) 0.97392(11) 0.0357(13) Uani 1 1 d .
H19A H 0.8306 0.9919 0.9733 0.043 Uiso 1 1 calc R
H19B H 0.7691 1.0806 0.9944 0.043 Uiso 1 1 calc R
C20 C 0.4697(11) 1.0465(4) 0.96330(11) 0.0325(12) Uani 1 1 d .
H20A H 0.3544 1.0768 0.9777 0.039 Uiso 1 1 calc R
H20B H 0.4122 0.9843 0.9584 0.039 Uiso 1 1 calc R
C21 C -0.2068(9) 0.5882(3) 0.62225(11) 0.0228(10) Uani 1 1 d .
H21A H -0.3559 0.5851 0.6354 0.027 Uiso 1 1 calc R
H21B H -0.1719 0.5265 0.6144 0.027 Uiso 1 1 calc R
C22 C -0.2553(9) 0.6520(3) 0.59512(11) 0.0202(10) Uani 1 1 d .
C23 C -0.4561(9) 0.6262(3) 0.57234(11) 0.0175(9) Uani 1 1 d .
C24 C -0.6131(9) 0.5537(3) 0.57691(11) 0.0233(10) Uani 1 1 d .
H24 H -0.5919 0.5165 0.5948 0.028 Uiso 1 1 calc R
C25 C -0.8036(9) 0.5343(3) 0.55539(11) 0.0235(10) Uani 1 1 d .
H25 H -0.9135 0.4849 0.5587 0.028 Uiso 1 1 calc R
C26 C -0.8295(9) 0.5882(3) 0.52923(12) 0.0250(11) Uani 1 1 d .
H26 H -0.9579 0.5753 0.5145 0.030 Uiso 1 1 calc R
C27 C -0.6711(9) 0.6604(3) 0.52423(12) 0.0255(11) Uani 1 1 d .
H27 H -0.6911 0.6967 0.5061 0.031 Uiso 1 1 calc R
C28 C -0.4840(9) 0.6798(3) 0.54548(11) 0.0234(10) Uani 1 1 d .
H28 H -0.3745 0.7292 0.5420 0.028 Uiso 1 1 calc R
O1C O -0.3288(6) 0.0656(3) 0.65899(8) 0.0306(8) Uani 1 1 d .
O2C O -0.1033(7) -0.0550(2) 0.64444(8) 0.0322(9) Uani 1 1 d .
O3C O -0.1618(7) 0.0365(3) 0.59252(8) 0.0313(9) Uani 1 1 d .
C1C C -0.1350(9) 0.0254(3) 0.65940(10) 0.0225(10) Uani 1 1 d .
C2C C 0.1033(9) 0.0554(3) 0.67438(11) 0.0234(10) Uani 1 1 d .
H2CA H 0.2092 0.0836 0.6584 0.028 Uiso 1 1 calc R
H2CB H 0.1923 0.0015 0.6825 0.028 Uiso 1 1 calc R
C3C C 0.0681(9) 0.1230(3) 0.70090(10) 0.0210(10) Uani 1 1 d .
H3CA H -0.0340 0.1746 0.6934 0.025 Uiso 1 1 calc R
H3CB H -0.0216 0.0931 0.7180 0.025 Uiso 1 1 calc R
C4C C 0.3174(9) 0.1578(3) 0.71294(11) 0.0212(10) Uani 1 1 d .
H4CA H 0.4035 0.1888 0.6958 0.025 Uiso 1 1 calc R
H4CB H 0.4209 0.1054 0.7194 0.025 Uiso 1 1 calc R
C5C C 0.2979(9) 0.2231(3) 0.74024(10) 0.0209(10) Uani 1 1 d .
H5CA H 0.1915 0.2751 0.7341 0.025 Uiso 1 1 calc R
H5CB H 0.2166 0.1918 0.7577 0.025 Uiso 1 1 calc R
C6C C 0.5507(9) 0.2585(3) 0.75115(10) 0.0224(10) Uani 1 1 d .
H6CA H 0.6314 0.2898 0.7336 0.027 Uiso 1 1 calc R
H6CB H 0.6569 0.2064 0.7572 0.027 Uiso 1 1 calc R
C7C C 0.5355(9) 0.3240(3) 0.77864(10) 0.0230(10) Uani 1 1 d .
H7CA H 0.4271 0.3757 0.7727 0.028 Uiso 1 1 calc R
H7CB H 0.4577 0.2925 0.7963 0.028 Uiso 1 1 calc R
C8C C 0.7886(10) 0.3603(3) 0.78901(11) 0.0255(11) Uani 1 1 d .
H8CA H 0.8644 0.3928 0.7714 0.031 Uiso 1 1 calc R
H8CB H 0.8978 0.3083 0.7943 0.031 Uiso 1 1 calc R
C9C C 0.7796(9) 0.4246(3) 0.81703(10) 0.0228(10) Uani 1 1 d .
H9C H 0.6620 0.4763 0.8138 0.027 Uiso 1 1 calc R
C10C C 1.0401(10) 0.4554(3) 0.82835(11) 0.0270(11) Uani 1 1 d .
H10C H 1.1762 0.4350 0.8148 0.032 Uiso 1 1 calc R
H10D H 1.0517 0.5214 0.8323 0.032 Uiso 1 1 calc R
C11C C 1.0155(10) 0.3983(3) 0.85820(11) 0.0267(11) Uani 1 1 d .
H11C H 1.1357 0.3476 0.8620 0.032 Uiso 1 1 calc R
C12C C 0.7382(10) 0.3743(3) 0.84806(10) 0.0259(11) Uani 1 1 d .
H12C H 0.6864 0.3092 0.8475 0.031 Uiso 1 1 calc R
C13C C 0.6462(10) 0.4347(3) 0.87476(10) 0.0247(11) Uani 1 1 d .
H13C H 0.5354 0.4873 0.8698 0.030 Uiso 1 1 calc R
C14C C 0.9260(9) 0.4531(3) 0.88587(10) 0.0259(11) Uani 1 1 d .
H14C H 0.9839 0.5172 0.8883 0.031 Uiso 1 1 calc R
C15C C 0.8833(10) 0.3958(3) 0.91502(10) 0.0288(12) Uani 1 1 d .
H15C H 0.9921 0.3419 0.9189 0.035 Uiso 1 1 calc R
C16C C 0.6017(10) 0.3797(4) 0.90452(11) 0.0280(11) Uani 1 1 d .
H16C H 0.5383 0.3161 0.9027 0.034 Uiso 1 1 calc R
C17C C 0.5167(11) 0.4382(4) 0.93185(11) 0.0313(12) Uani 1 1 d .
H17C H 0.4123 0.4931 0.9276 0.038 Uiso 1 1 calc R
C18C C 0.7970(10) 0.4514(4) 0.94274(11) 0.0310(12) Uani 1 1 d .
H18C H 0.8630 0.5142 0.9456 0.037 Uiso 1 1 calc R
C19C C 0.7450(12) 0.3929(4) 0.97172(11) 0.0400(14) Uani 1 1 d .
H19C H 0.8373 0.3348 0.9721 0.048 Uiso 1 1 calc R
H19D H 0.7686 0.4260 0.9915 0.048 Uiso 1 1 calc R
C20C C 0.4709(12) 0.3827(4) 0.96181(11) 0.0393(14) Uani 1 1 d .
H20C H 0.3540 0.4123 0.9762 0.047 Uiso 1 1 calc R
H20D H 0.4210 0.3192 0.9577 0.047 Uiso 1 1 calc R
C21C C -0.3074(10) -0.0823(3) 0.62465(11) 0.0291(12) Uani 1 1 d .
H21C H -0.4663 -0.0739 0.6356 0.035 Uiso 1 1 calc R
H21D H -0.2908 -0.1473 0.6193 0.035 Uiso 1 1 calc R
C22C C -0.3073(9) -0.0254(3) 0.59529(11) 0.0232(10) Uani 1 1 d .
C23C C -0.4904(8) -0.0484(3) 0.57029(10) 0.0205(10) Uani 1 1 d .
C24C C -0.6836(9) -0.1092(3) 0.57446(11) 0.0249(10) Uani 1 1 d .
H24C H -0.7011 -0.1388 0.5939 0.030 Uiso 1 1 calc R
C25C C -0.8516(9) -0.1274(4) 0.55053(12) 0.0274(11) Uani 1 1 d .
H25C H -0.9843 -0.1688 0.5536 0.033 Uiso 1 1 calc R
C26C C -0.8249(9) -0.0849(3) 0.52221(11) 0.0263(11) Uani 1 1 d .
H26C H -0.9398 -0.0972 0.5058 0.032 Uiso 1 1 calc R
C27C C -0.6318(9) -0.0247(3) 0.51762(11) 0.0264(11) Uani 1 1 d .
H27C H -0.6141 0.0040 0.4980 0.032 Uiso 1 1 calc R
C28C C -0.4644(9) -0.0060(3) 0.54143(11) 0.0236(10) Uani 1 1 d .
H28C H -0.3321 0.0354 0.5382 0.028 Uiso 1 1 calc R
O1B O -0.1955(7) 0.3942(3) 0.66528(9) 0.0418(11) Uani 1 1 d .
O2B O 0.0623(7) 0.2913(2) 0.64459(7) 0.0247(7) Uani 1 1 d .
O3B O -0.0950(6) 0.3821(2) 0.59492(8) 0.0282(8) Uani 1 1 d .
C1B C 0.0100(9) 0.3659(3) 0.66229(10) 0.0230(10) Uani 1 1 d .
C2B C 0.2433(9) 0.4050(3) 0.67609(11) 0.0228(10) Uani 1 1 d .
H2BA H 0.3336 0.4379 0.6597 0.027 Uiso 1 1 calc R
H2BB H 0.3512 0.3548 0.6834 0.027 Uiso 1 1 calc R
C3B C 0.1983(9) 0.4693(3) 0.70298(11) 0.0213(10) Uani 1 1 d .
H3BA H 0.1134 0.4364 0.7198 0.026 Uiso 1 1 calc R
H3BB H 0.0881 0.5192 0.6959 0.026 Uiso 1 1 calc R
C4B C 0.4418(9) 0.5088(3) 0.71546(10) 0.0203(10) Uani 1 1 d .
H4BA H 0.5228 0.5431 0.6986 0.024 Uiso 1 1 calc R
H4BB H 0.5539 0.4583 0.7215 0.024 Uiso 1 1 calc R
C5B C 0.4111(9) 0.5713(3) 0.74337(10) 0.0209(10) Uani 1 1 d .
H5BA H 0.3314 0.5372 0.7603 0.025 Uiso 1 1 calc R
H5BB H 0.2999 0.6221 0.7375 0.025 Uiso 1 1 calc R
C6B C 0.6590(9) 0.6094(3) 0.75511(10) 0.0206(10) Uani 1 1 d .
H6BA H 0.7695 0.5583 0.7610 0.025 Uiso 1 1 calc R
H6BB H 0.7389 0.6427 0.7380 0.025 Uiso 1 1 calc R
C7B C 0.6359(9) 0.6725(3) 0.78281(10) 0.0219(10) Uani 1 1 d .
H7BA H 0.5557 0.6394 0.8000 0.026 Uiso 1 1 calc R
H7BB H 0.5270 0.7241 0.7770 0.026 Uiso 1 1 calc R
C8B C 0.8862(9) 0.7091(3) 0.79421(10) 0.0214(10) Uani 1 1 d .
H8BA H 0.9631 0.7437 0.7772 0.026 Uiso 1 1 calc R
H8BB H 0.9967 0.6573 0.7992 0.026 Uiso 1 1 calc R
C9B C 0.8718(9) 0.7702(3) 0.82279(10) 0.0209(10) Uani 1 1 d .
H9B H 0.7544 0.8223 0.8200 0.025 Uiso 1 1 calc R
C10B C 1.1316(9) 0.7994(3) 0.83513(10) 0.0252(11) Uani 1 1 d .
H10E H 1.1425 0.8646 0.8405 0.030 Uiso 1 1 calc R
H10F H 1.2694 0.7815 0.8214 0.030 Uiso 1 1 calc R
C11B C 1.1015(10) 0.7365(3) 0.86368(11) 0.0255(11) Uani 1 1 d .
H11B H 1.2199 0.6849 0.8667 0.031 Uiso 1 1 calc R
C12B C 0.8267(9) 0.7159(3) 0.85302(10) 0.0228(10) Uani 1 1 d .
H12B H 0.7727 0.6512 0.8512 0.027 Uiso 1 1 calc R
C13B C 0.7332(9) 0.7724(3) 0.88055(10) 0.0229(10) Uani 1 1 d .
H13B H 0.6250 0.8263 0.8763 0.028 Uiso 1 1 calc R
C14B C 1.0107(9) 0.7882(3) 0.89225(10) 0.0249(11) Uani 1 1 d .
H14B H 1.0704 0.8515 0.8959 0.030 Uiso 1 1 calc R
C15B C 0.9629(10) 0.7263(3) 0.92037(10) 0.0251(11) Uani 1 1 d .
H15B H 1.0691 0.6713 0.9235 0.030 Uiso 1 1 calc R
C16B C 0.6825(10) 0.7139(4) 0.90930(10) 0.0253(11) Uani 1 1 d .
H16B H 0.6146 0.6512 0.9064 0.030 Uiso 1 1 calc R
C17B C 0.5982(11) 0.7706(4) 0.93728(11) 0.0307(12) Uani 1 1 d .
H17B H 0.4987 0.8269 0.9335 0.037 Uiso 1 1 calc R
C18B C 0.8775(11) 0.7797(4) 0.94883(11) 0.0314(12) Uani 1 1 d .
H18B H 0.9479 0.8414 0.9527 0.038 Uiso 1 1 calc R
C19B C 0.8173(11) 0.7178(4) 0.97700(11) 0.0337(12) Uani 1 1 d .
H19E H 0.9045 0.6587 0.9766 0.040 Uiso 1 1 calc R
H19F H 0.8411 0.7480 0.9973 0.040 Uiso 1 1 calc R
C20B C 0.5431(10) 0.7122(4) 0.96628(11) 0.0336(12) Uani 1 1 d .
H20E H 0.4268 0.7414 0.9808 0.040 Uiso 1 1 calc R
H20F H 0.4879 0.6499 0.9612 0.040 Uiso 1 1 calc R
C21B C -0.1474(10) 0.2545(3) 0.62799(11) 0.0237(10) Uani 1 1 d .
H21E H -0.2923 0.2516 0.6419 0.028 Uiso 1 1 calc R
H21F H -0.1088 0.1921 0.6211 0.028 Uiso 1 1 calc R
C22B C -0.2101(8) 0.3129(3) 0.60008(11) 0.0195(10) Uani 1 1 d .
C23B C -0.4153(9) 0.2817(3) 0.57896(11) 0.0212(10) Uani 1 1 d .
C24B C -0.5629(9) 0.2076(3) 0.58610(12) 0.0272(11) Uani 1 1 d .
H24B H -0.5335 0.1745 0.6047 0.033 Uiso 1 1 calc R
C25B C -0.7555(10) 0.1820(4) 0.56570(13) 0.0331(13) Uani 1 1 d .
H25B H -0.8602 0.1323 0.5706 0.040 Uiso 1 1 calc R
C26B C -0.7924(9) 0.2299(4) 0.53819(13) 0.0345(13) Uani 1 1 d .
H26B H -0.9216 0.2122 0.5242 0.041 Uiso 1 1 calc R
C27B C -0.6428(10) 0.3027(4) 0.53110(13) 0.0315(12) Uani 1 1 d .
H27B H -0.6696 0.3349 0.5122 0.038 Uiso 1 1 calc R
C28B C -0.4537(9) 0.3292(4) 0.55129(11) 0.0256(11) Uani 1 1 d .
H28B H -0.3507 0.3793 0.5463 0.031 Uiso 1 1 calc R

loop_
_atom_site_aniso_label
_atom_site_aniso_U_11
_atom_site_aniso_U_22
_atom_site_aniso_U_33
_atom_site_aniso_U_23
_atom_site_aniso_U_13
_atom_site_aniso_U_12
O1 0.0221(19) 0.034(2) 0.0399(19) -0.0109(17) 0.0012(14) -0.0020(17)
O2 0.0262(19) 0.0153(18) 0.0319(18) -0.0056(13) -0.0075(14) 0.0008(14)
O3 0.0282(19) 0.0151(18) 0.0354(18) 0.0016(14) -0.0048(14) -0.0083(15)
C1 0.018(2) 0.015(2) 0.024(2) -0.0012(17) -0.0011(17) -0.0033(19)
C2 0.016(2) 0.014(2) 0.029(2) -0.0045(19) -0.0031(17) 0.0001(19)
C3 0.018(2) 0.009(2) 0.029(2) -0.0025(17) -0.0025(17) 0.0002(18)
C4 0.016(2) 0.011(2) 0.027(2) -0.0015(17) -0.0010(17) 0.0027(18)
C5 0.020(2) 0.009(2) 0.026(2) -0.0016(17) -0.0003(17) 0.0032(18)
C6 0.019(2) 0.012(2) 0.027(2) -0.0028(18) -0.0007(17) 0.0028(18)
C7 0.026(3) 0.014(2) 0.022(2) -0.0020(18) -0.0029(18) 0.0010(19)
C8 0.023(3) 0.014(2) 0.025(2) -0.0021(18) -0.0005(18) -0.001(2)
C9 0.025(3) 0.011(2) 0.023(2) -0.0030(18) -0.0019(18) -0.0010(19)
C10 0.024(3) 0.018(2) 0.027(2) -0.0020(19) -0.0017(19) -0.004(2)
C11 0.027(3) 0.015(2) 0.028(2) -0.0023(19) -0.0001(19) 0.002(2)
C12 0.030(3) 0.017(2) 0.024(2) -0.0022(19) -0.0019(19) -0.002(2)
C13 0.031(3) 0.013(2) 0.026(2) -0.0014(18) -0.0015(19) 0.001(2)
C14 0.030(3) 0.015(2) 0.025(2) -0.0032(19) 0.000(2) -0.002(2)
C15 0.032(3) 0.019(3) 0.026(2) -0.003(2) -0.003(2) -0.002(2)
C16 0.031(3) 0.017(3) 0.026(2) -0.0025(19) -0.0006(19) -0.009(2)
C17 0.035(3) 0.020(3) 0.028(2) 0.000(2) 0.004(2) 0.000(2)
C18 0.039(3) 0.024(3) 0.028(3) -0.004(2) -0.001(2) -0.005(2)
C19 0.050(4) 0.034(3) 0.024(2) -0.001(2) 0.000(2) 0.000(3)
C20 0.042(3) 0.028(3) 0.028(2) -0.002(2) 0.005(2) -0.007(3)
C21 0.027(3) 0.011(2) 0.030(2) -0.0022(18) -0.0106(19) -0.003(2)
C22 0.019(2) 0.013(2) 0.029(2) -0.0055(18) -0.0003(18) -0.0001(19)
C23 0.012(2) 0.013(2) 0.027(2) -0.0038(18) -0.0021(17) -0.0014(18)
C24 0.027(3) 0.014(2) 0.029(2) 0.0001(19) 0.0009(19) -0.006(2)
C25 0.017(2) 0.018(3) 0.036(3) -0.003(2) 0.0002(19) -0.007(2)
C26 0.019(2) 0.023(3) 0.033(3) -0.005(2) -0.0045(19) 0.002(2)
C27 0.023(3) 0.019(3) 0.035(3) 0.002(2) -0.004(2) -0.003(2)
C28 0.019(2) 0.015(2) 0.036(3) 0.0011(19) -0.0006(19) -0.0053(19)
O1C 0.0190(19) 0.030(2) 0.043(2) -0.0093(16) 0.0032(14) -0.0015(16)
O2C 0.046(2) 0.0118(17) 0.0381(19) -0.0058(15) -0.0183(16) 0.0044(16)
O3C 0.031(2) 0.031(2) 0.0311(18) -0.0007(15) 0.0000(15) -0.0102(17)
C1C 0.026(3) 0.017(3) 0.025(2) 0.0012(18) 0.0008(19) -0.008(2)
C2C 0.025(3) 0.013(2) 0.032(2) -0.0019(19) -0.0016(19) -0.002(2)
C3C 0.026(3) 0.014(2) 0.023(2) -0.0019(18) 0.0001(18) -0.002(2)
C4C 0.025(3) 0.010(2) 0.029(2) -0.0038(18) -0.0007(19) 0.0059(19)
C5C 0.027(3) 0.010(2) 0.025(2) -0.0032(18) -0.0006(18) 0.003(2)
C6C 0.030(3) 0.012(2) 0.025(2) -0.0012(18) 0.0017(19) 0.004(2)
C7C 0.030(3) 0.014(2) 0.025(2) -0.0019(18) 0.0021(19) 0.002(2)
C8C 0.037(3) 0.013(2) 0.026(2) -0.0030(19) 0.003(2) -0.002(2)
C9C 0.033(3) 0.009(2) 0.027(2) -0.0038(18) 0.0039(19) 0.000(2)
C10C 0.034(3) 0.016(3) 0.031(2) -0.002(2) 0.003(2) -0.005(2)
C11C 0.035(3) 0.015(3) 0.030(2) -0.003(2) 0.003(2) 0.002(2)
C12C 0.038(3) 0.013(2) 0.027(2) -0.0012(19) 0.002(2) 0.002(2)
C13C 0.034(3) 0.015(3) 0.025(2) -0.0022(19) 0.0029(19) -0.001(2)
C14C 0.035(3) 0.014(2) 0.029(2) -0.005(2) 0.003(2) -0.004(2)
C15C 0.045(3) 0.017(3) 0.025(2) -0.004(2) 0.002(2) -0.001(2)
C16C 0.039(3) 0.019(3) 0.026(2) -0.002(2) 0.002(2) -0.006(2)
C17C 0.043(3) 0.023(3) 0.028(2) -0.003(2) 0.005(2) 0.000(2)
C18C 0.045(3) 0.017(3) 0.031(3) -0.003(2) 0.003(2) -0.001(2)
C19C 0.058(4) 0.038(4) 0.024(2) -0.001(2) 0.001(2) 0.001(3)
C20C 0.061(4) 0.031(3) 0.026(3) -0.001(2) 0.007(2) -0.005(3)
C21C 0.041(3) 0.012(2) 0.033(3) 0.000(2) -0.013(2) -0.002(2)
C22C 0.023(3) 0.015(2) 0.032(2) -0.0019(19) 0.0020(19) 0.000(2)
C23C 0.019(2) 0.012(2) 0.030(2) -0.0041(18) 0.0000(18) 0.0055(19)
C24C 0.026(3) 0.013(2) 0.035(2) 0.001(2) 0.004(2) 0.002(2)
C25C 0.017(2) 0.021(3) 0.045(3) -0.002(2) 0.000(2) 0.002(2)
C26C 0.020(3) 0.023(3) 0.036(3) -0.005(2) -0.004(2) 0.000(2)
C27C 0.024(3) 0.021(3) 0.034(3) 0.004(2) -0.0009(19) 0.001(2)
C28C 0.013(2) 0.021(3) 0.036(3) 0.002(2) -0.0008(19) -0.0009(19)
O1B 0.0158(19) 0.051(3) 0.059(2) -0.027(2) 0.0033(16) -0.0033(18)
O2B 0.0296(19) 0.0135(17) 0.0308(17) -0.0031(13) -0.0043(14) 0.0000(15)
O3B 0.032(2) 0.0146(18) 0.0379(18) 0.0007(14) -0.0043(15) -0.0086(16)
C1B 0.018(2) 0.023(3) 0.028(2) -0.0039(19) 0.0007(19) -0.004(2)
C2B 0.021(2) 0.018(3) 0.029(2) -0.0048(19) 0.0005(18) 0.002(2)
C3B 0.021(2) 0.011(2) 0.032(2) -0.0018(18) 0.0022(18) 0.0014(19)
C4B 0.021(2) 0.012(2) 0.028(2) -0.0018(18) 0.0013(19) 0.0024(19)
C5B 0.024(3) 0.011(2) 0.027(2) -0.0028(18) -0.0004(18) 0.005(2)
C6B 0.022(2) 0.015(2) 0.025(2) -0.0031(18) -0.0012(18) 0.0018(19)
C7B 0.025(3) 0.015(2) 0.026(2) 0.0001(19) -0.0006(19) 0.006(2)
C8B 0.026(3) 0.014(2) 0.025(2) -0.0023(18) 0.0001(18) 0.003(2)
C9B 0.027(3) 0.012(2) 0.024(2) -0.0018(18) -0.0002(18) 0.000(2)
C10B 0.027(3) 0.021(3) 0.028(2) -0.002(2) 0.0003(19) -0.004(2)
C11B 0.030(3) 0.018(3) 0.028(2) -0.002(2) 0.001(2) 0.003(2)
C12B 0.032(3) 0.013(2) 0.024(2) -0.0023(19) -0.0002(19) 0.002(2)
C13B 0.029(3) 0.015(2) 0.025(2) -0.0014(19) -0.0010(19) 0.003(2)
C14B 0.033(3) 0.017(3) 0.024(2) -0.0019(19) 0.0006(19) -0.004(2)
C15B 0.034(3) 0.017(3) 0.025(2) -0.0016(19) -0.0022(19) -0.003(2)
C16B 0.036(3) 0.015(3) 0.025(2) -0.0001(19) -0.001(2) 0.003(2)
C17B 0.044(3) 0.023(3) 0.025(2) -0.001(2) 0.002(2) 0.006(3)
C18B 0.047(3) 0.022(3) 0.024(2) -0.002(2) 0.000(2) -0.008(3)
C19B 0.046(3) 0.029(3) 0.026(2) 0.001(2) -0.001(2) -0.003(3)
C20B 0.041(3) 0.033(3) 0.026(2) 0.002(2) 0.000(2) -0.002(3)
C21B 0.029(3) 0.012(2) 0.030(2) -0.0003(19) -0.003(2) -0.004(2)
C22B 0.014(2) 0.013(2) 0.032(2) -0.0050(18) 0.0005(18) -0.0010(19)
C23B 0.018(2) 0.011(2) 0.035(2) -0.0069(18) 0.0020(18) -0.0022(19)
C24B 0.023(3) 0.019(3) 0.040(3) -0.006(2) 0.002(2) -0.006(2)
C25B 0.023(3) 0.026(3) 0.051(3) -0.010(2) 0.008(2) -0.009(2)
C26B 0.016(2) 0.038(3) 0.050(3) -0.018(3) -0.004(2) 0.001(2)
C27B 0.023(3) 0.029(3) 0.042(3) -0.005(2) -0.005(2) 0.005(2)
C28B 0.021(3) 0.018(3) 0.038(3) -0.001(2) -0.001(2) 0.001(2)

loop_
_atom_type_symbol
_atom_type_description
_atom_type_scat_dispersion_real
_atom_type_scat_dispersion_imag
_atom_type_scat_source
C C 0.0181 0.0091 'International Tables Vol C Tables 4.2.6.8 and 6.1.1.4'
H H 0.0000 0.0000 'International Tables Vol C Tables 4.2.6.8 and 6.1.1.4'
O O 0.0492 0.0322 'International Tables Vol C Tables 4.2.6.8 and 6.1.1.4'

loop_
_exptl_crystal_face_index_h
_exptl_crystal_face_index_k
_exptl_crystal_face_index_l
_exptl_crystal_face_perp_dist
3 1 11 0.0173
-3 -2 -11 0.0262
0 1 -28 0.0079
0 -1 28 0.0010
0 10 1 0.0916
0 -10 -1 0.0826

loop_
_geom_angle_atom_site_label_1
_geom_angle_atom_site_label_2
_geom_angle_atom_site_label_3
_geom_angle
C1 O2 C21 114.2(4)
O1 C1 O2 123.0(4)
O1 C1 C2 126.5(4)
O2 C1 C2 110.5(4)
C1 C2 H2A 108.8
C1 C2 H2B 108.8
C1 C2 C3 113.9(4)
H2A C2 H2B 107.7
C3 C2 H2A 108.8
C3 C2 H2B 108.8
C2 C3 H3A 109.4
C2 C3 H3B 109.4
H3A C3 H3B 108.0
C4 C3 C2 111.2(4)
C4 C3 H3A 109.4
C4 C3 H3B 109.4
C3 C4 H4A 108.7
C3 C4 H4B 108.7
H4A C4 H4B 107.6
C5 C4 C3 114.2(4)
C5 C4 H4A 108.7
C5 C4 H4B 108.7
C4 C5 H5A 109.1
C4 C5 H5B 109.1
C4 C5 C6 112.6(4)
H5A C5 H5B 107.8
C6 C5 H5A 109.1
C6 C5 H5B 109.1
C5 C6 H6A 108.8
C5 C6 H6B 108.8
H6A C6 H6B 107.7
C7 C6 C5 113.7(4)
C7 C6 H6A 108.8
C7 C6 H6B 108.8
C6 C7 H7A 109.1
C6 C7 H7B 109.1
C6 C7 C8 112.7(4)
H7A C7 H7B 107.8
C8 C7 H7A 109.1
C8 C7 H7B 109.1
C7 C8 H8A 108.7
C7 C8 H8B 108.7
C7 C8 C9 114.2(4)
H8A C8 H8B 107.6
C9 C8 H8A 108.7
C9 C8 H8B 108.7
C8 C9 H9 113.0
C8 C9 C10 112.9(4)
C8 C9 C12 112.4(4)
C10 C9 H9 113.0
C12 C9 H9 113.0
C12 C9 C10 90.8(4)
C9 C10 H10A 113.5
C9 C10 H10B 113.5
H10A C10 H10B 110.8
C11 C10 C9 90.6(4)
C11 C10 H10A 113.5
C11 C10 H10B 113.5
C10 C11 H11 118.9
C10 C11 C12 89.3(4)
C12 C11 H11 118.9
C14 C11 C10 112.8(4)
C14 C11 H11 118.9
C14 C11 C12 90.8(4)
C9 C12 C11 88.8(3)
C9 C12 H12 118.7
C11 C12 H12 118.7
C13 C12 C9 115.0(4)
C13 C12 C11 89.0(3)
C13 C12 H12 118.7
C12 C13 H13 119.1
C12 C13 C14 90.5(4)
C14 C13 H13 119.1
C16 C13 C12 111.8(4)
C16 C13 H13 119.1
C16 C13 C14 90.3(4)
C11 C14 C13 89.5(3)
C11 C14 H14 119.1
C11 C14 C15 113.0(4)
C13 C14 H14 119.1
C15 C14 C13 89.7(4)
C15 C14 H14 119.1
C14 C15 H15 118.7
C14 C15 C16 90.0(4)
C16 C15 H15 118.7
C18 C15 C14 113.4(4)
C18 C15 H15 118.7
C18 C15 C16 90.1(4)
C13 C16 C15 89.8(4)
C13 C16 H16 119.1
C13 C16 C17 113.1(4)
C15 C16 H16 119.1
C17 C16 C15 89.0(4)
C17 C16 H16 119.1
C16 C17 H17 118.7
C16 C17 C18 90.4(4)
C16 C17 C20 113.3(4)
C18 C17 H17 118.7
C20 C17 H17 118.7
C20 C17 C18 89.9(4)
C15 C18 C17 90.4(4)
C15 C18 H18 119.2
C15 C18 C19 112.5(5)
C17 C18 H18 119.2
C19 C18 C17 88.9(4)
C19 C18 H18 119.2
C18 C19 H19A 113.5
C18 C19 H19B 113.5
H19A C19 H19B 110.8
C20 C19 C18 90.7(4)
C20 C19 H19A 113.5
C20 C19 H19B 113.5
C17 C20 H20A 113.6
C17 C20 H20B 113.6
C19 C20 C17 90.3(4)
C19 C20 H20A 113.6
C19 C20 H20B 113.6
H20A C20 H20B 110.9
O2 C21 H21A 109.7
O2 C21 H21B 109.7
O2 C21 C22 109.6(4)
H21A C21 H21B 108.2
C22 C21 H21A 109.7
C22 C21 H21B 109.7
O3 C22 C21 120.8(4)
O3 C22 C23 121.7(4)
C23 C22 C21 117.4(4)
C24 C23 C22 122.7(4)
C24 C23 C28 119.6(4)
C28 C23 C22 117.6(4)
C23 C24 H24 119.8
C23 C24 C25 120.5(4)
C25 C24 H24 119.8
C24 C25 H25 120.5
C26 C25 C24 119.1(5)
C26 C25 H25 120.5
C25 C26 H26 119.5
C27 C26 C25 120.9(5)
C27 C26 H26 119.5
C26 C27 H27 119.9
C28 C27 C26 120.1(5)
C28 C27 H27 119.9
C23 C28 H28 120.1
C27 C28 C23 119.8(4)
C27 C28 H28 120.1
C1C O2C C21C 115.1(4)
O1C C1C O2C 122.6(5)
O1C C1C C2C 126.9(5)
O2C C1C C2C 110.5(4)
C1C C2C H2CA 108.8
C1C C2C H2CB 108.8
C1C C2C C3C 113.6(4)
H2CA C2C H2CB 107.7
C3C C2C H2CA 108.8
C3C C2C H2CB 108.8
C2C C3C H3CA 109.5
C2C C3C H3CB 109.5
H3CA C3C H3CB 108.0
C4C C3C C2C 110.9(4)
C4C C3C H3CA 109.5
C4C C3C H3CB 109.5
C3C C4C H4CA 108.8
C3C C4C H4CB 108.8
C3C C4C C5C 114.0(4)
H4CA C4C H4CB 107.7
C5C C4C H4CA 108.8
C5C C4C H4CB 108.8
C4C C5C H5CA 109.1
C4C C5C H5CB 109.1
H5CA C5C H5CB 107.8
C6C C5C C4C 112.5(4)
C6C C5C H5CA 109.1
C6C C5C H5CB 109.1
C5C C6C H6CA 108.9
C5C C6C H6CB 108.9
C5C C6C C7C 113.4(4)
H6CA C6C H6CB 107.7
C7C C6C H6CA 108.9
C7C C6C H6CB 108.9
C6C C7C H7CA 109.0
C6C C7C H7CB 109.0
H7CA C7C H7CB 107.8
C8C C7C C6C 113.0(4)
C8C C7C H7CA 109.0
C8C C7C H7CB 109.0
C7C C8C H8CA 108.7
C7C C8C H8CB 108.7
C7C C8C C9C 114.1(4)
H8CA C8C H8CB 107.6
C9C C8C H8CA 108.7
C9C C8C H8CB 108.7
C8C C9C H9C 112.8
C8C C9C C10C 113.0(4)
C8C C9C C12C 112.9(4)
C10C C9C H9C 112.8
C10C C9C C12C 90.5(4)
C12C C9C H9C 112.8
C9C C10C H10C 113.5
C9C C10C H10D 113.5
H10C C10C H10D 110.8
C11C C10C C9C 90.8(4)
C11C C10C H10C 113.5
C11C C10C H10D 113.5
C10C C11C H11C 118.7
C10C C11C C12C 89.1(4)
C12C C11C H11C 118.7
C14C C11C C10C 113.1(4)
C14C C11C H11C 118.7
C14C C11C C12C 91.6(4)
C9C C12C C11C 89.1(4)
C9C C12C H12C 118.8
C11C C12C H12C 118.8
C13C C12C C9C 114.8(4)
C13C C12C C11C 88.7(4)
C13C C12C H12C 118.8
C12C C13C H13C 119.2
C12C C13C C14C 90.6(4)
C14C C13C H13C 119.2
C16C C13C C12C 111.9(4)
C16C C13C H13C 119.2
C16C C13C C14C 89.8(4)
C11C C14C C13C 89.0(4)
C11C C14C H14C 118.9
C11C C14C C15C 113.6(4)
C13C C14C H14C 118.9
C15C C14C C13C 90.0(4)
C15C C14C H14C 118.9
C14C C15C H15C 118.7
C14C C15C C16C 90.2(4)
C16C C15C H15C 118.7
C18C C15C C14C 113.3(4)
C18C C15C H15C 118.7
C18C C15C C16C 90.2(4)
C13C C16C C15C 89.9(4)
C13C C16C H16C 119.0
C15C C16C H16C 119.0
C17C C16C C13C 113.2(4)
C17C C16C C15C 89.5(4)
C17C C16C H16C 119.0
C16C C17C H17C 119.0
C16C C17C C18C 90.2(4)
C16C C17C C20C 113.2(5)
C18C C17C H17C 119.0
C20C C17C H17C 119.0
C20C C17C C18C 88.9(4)
C15C C18C C17C 90.1(4)
C15C C18C H18C 119.0
C15C C18C C19C 113.1(4)
C17C C18C H18C 119.0
C19C C18C C17C 89.3(4)
C19C C18C H18C 119.0
C18C C19C H19C 113.5
C18C C19C H19D 113.5
H19C C19C H19D 110.8
C20C C19C C18C 90.8(4)
C20C C19C H19C 113.5
C20C C19C H19D 113.5
C17C C20C H20C 113.5
C17C C20C H20D 113.5
C19C C20C C17C 90.9(4)
C19C C20C H20C 113.5
C19C C20C H20D 113.5
H20C C20C H20D 110.8
O2C C21C H21C 109.8
O2C C21C H21D 109.8
O2C C21C C22C 109.3(4)
H21C C21C H21D 108.3
C22C C21C H21C 109.8
C22C C21C H21D 109.8
O3C C22C C21C 120.5(4)
O3C C22C C23C 121.5(4)
C23C C22C C21C 118.0(4)
C24C C23C C22C 122.9(4)
C24C C23C C28C 119.2(4)
C28C C23C C22C 117.9(4)
C23C C24C H24C 119.7
C23C C24C C25C 120.7(5)
C25C C24C H24C 119.7
C24C C25C H25C 120.2
C26C C25C C24C 119.6(5)
C26C C25C H25C 120.2
C25C C26C H26C 119.8
C25C C26C C27C 120.4(5)
C27C C26C H26C 119.8
C26C C27C H27C 119.9
C28C C27C C26C 120.2(5)
C28C C27C H27C 119.9
C23C C28C H28C 120.1
C27C C28C C23C 119.9(5)
C27C C28C H28C 120.1
C1B O2B C21B 114.6(4)
O1B C1B O2B 122.7(4)
O1B C1B C2B 126.6(5)
O2B C1B C2B 110.7(4)
C1B C2B H2BA 108.8
C1B C2B H2BB 108.8
C1B C2B C3B 113.7(4)
H2BA C2B H2BB 107.7
C3B C2B H2BA 108.8
C3B C2B H2BB 108.8
C2B C3B H3BA 109.4
C2B C3B H3BB 109.4
C2B C3B C4B 111.2(4)
H3BA C3B H3BB 108.0
C4B C3B H3BA 109.4
C4B C3B H3BB 109.4
C3B C4B H4BA 108.8
C3B C4B H4BB 108.8
C3B C4B C5B 114.0(4)
H4BA C4B H4BB 107.7
C5B C4B H4BA 108.8
C5B C4B H4BB 108.8
C4B C5B H5BA 109.1
C4B C5B H5BB 109.1
C4B C5B C6B 112.3(4)
H5BA C5B H5BB 107.9
C6B C5B H5BA 109.1
C6B C5B H5BB 109.1
C5B C6B H6BA 108.8
C5B C6B H6BB 108.8
H6BA C6B H6BB 107.7
C7B C6B C5B 113.9(4)
C7B C6B H6BA 108.8
C7B C6B H6BB 108.8
C6B C7B H7BA 109.0
C6B C7B H7BB 109.0
C6B C7B C8B 112.8(4)
H7BA C7B H7BB 107.8
C8B C7B H7BA 109.0
C8B C7B H7BB 109.0
C7B C8B H8BA 108.7
C7B C8B H8BB 108.7
C7B C8B C9B 114.4(4)
H8BA C8B H8BB 107.6
C9B C8B H8BA 108.7
C9B C8B H8BB 108.7
C8B C9B H9B 113.2
C8B C9B C10B 112.6(4)
C8B C9B C12B 112.4(4)
C10B C9B H9B 113.2
C10B C9B C12B 90.4(4)
C12B C9B H9B 113.2
C9B C10B H10E 113.6
C9B C10B H10F 113.6
C9B C10B C11B 90.1(4)
H10E C10B H10F 110.9
C11B C10B H10E 113.6
C11B C10B H10F 113.6
C10B C11B H11B 119.0
C10B C11B C12B 89.6(4)
C12B C11B H11B 119.0
C14B C11B C10B 112.1(4)
C14B C11B H11B 119.0
C14B C11B C12B 91.3(4)
C9B C12B C11B 89.3(4)
C9B C12B H12B 118.6
C11B C12B H12B 118.6
C13B C12B C9B 115.0(4)
C13B C12B C11B 89.2(4)
C13B C12B H12B 118.6
C12B C13B H13B 119.0
C12B C13B C14B 90.4(4)
C14B C13B H13B 119.0
C16B C13B C12B 112.3(4)
C16B C13B H13B 119.0
C16B C13B C14B 90.2(4)
C11B C14B C13B 88.9(4)
C11B C14B H14B 119.1
C11B C14B C15B 113.2(4)
C13B C14B H14B 119.1
C15B C14B C13B 89.8(4)
C15B C14B H14B 119.1
C14B C15B H15B 119.1
C14B C15B C16B 90.0(4)
C16B C15B H15B 119.1
C18B C15B C14B 112.3(4)
C18B C15B H15B 119.1
C18B C15B C16B 90.3(4)
C13B C16B C15B 89.9(4)
C13B C16B H16B 119.2
C13B C16B C17B 112.4(4)
C15B C16B H16B 119.2
C17B C16B C15B 89.5(4)
C17B C16B H16B 119.2
C16B C17B H17B 119.0
C16B C17B C18B 90.2(4)
C16B C17B C20B 113.0(4)
C18B C17B H17B 119.0
C20B C17B H17B 119.0
C20B C17B C18B 89.2(4)
C15B C18B C17B 90.0(4)
C15B C18B H18B 119.1
C15B C18B C19B 113.0(4)
C17B C18B H18B 119.1
C19B C18B C17B 89.3(4)
C19B C18B H18B 119.1
C18B C19B H19E 113.6
C18B C19B H19F 113.6
H19E C19B H19F 110.8
C20B C19B C18B 90.4(4)
C20B C19B H19E 113.6
C20B C19B H19F 113.6
C17B C20B H20E 113.5
C17B C20B H20F 113.5
C19B C20B C17B 91.1(4)
C19B C20B H20E 113.5
C19B C20B H20F 113.5
H20E C20B H20F 110.8
O2B C21B H21E 109.6
O2B C21B H21F 109.6
O2B C21B C22B 110.2(4)
H21E C21B H21F 108.1
C22B C21B H21E 109.6
C22B C21B H21F 109.6
O3B C22B C21B 121.0(4)
O3B C22B C23B 121.4(4)
C23B C22B C21B 117.6(4)
C24B C23B C22B 121.9(5)
C24B C23B C28B 120.4(5)
C28B C23B C22B 117.7(4)
C23B C24B H24B 120.2
C23B C24B C25B 119.6(5)
C25B C24B H24B 120.2
C24B C25B H25B 120.3
C26B C25B C24B 119.5(5)
C26B C25B H25B 120.3
C25B C26B H26B 119.7
C27B C26B C25B 120.5(5)
C27B C26B H26B 119.7
C26B C27B H27B 119.8
C26B C27B C28B 120.4(5)
C28B C27B H27B 119.8
C23B C28B H28B 120.2
C27B C28B C23B 119.6(5)
C27B C28B H28B 120.2

loop_
_geom_bond_atom_site_label_1
_geom_bond_atom_site_label_2
_geom_bond_distance
O1 C1 1.193(6)
O2 C1 1.364(5)
O2 C21 1.440(5)
O3 C22 1.206(6)
C1 C2 1.496(6)
C2 H2A 0.9900
C2 H2B 0.9900
C2 C3 1.527(6)
C3 H3A 0.9900
C3 H3B 0.9900
C3 C4 1.524(6)
C4 H4A 0.9900
C4 H4B 0.9900
C4 C5 1.522(6)
C5 H5A 0.9900
C5 H5B 0.9900
C5 C6 1.525(6)
C6 H6A 0.9900
C6 H6B 0.9900
C6 C7 1.523(6)
C7 H7A 0.9900
C7 H7B 0.9900
C7 C8 1.526(6)
C8 H8A 0.9900
C8 H8B 0.9900
C8 C9 1.531(6)
C9 H9 1.0000
C9 C10 1.551(6)
C9 C12 1.547(6)
C10 H10A 0.9900
C10 H10B 0.9900
C10 C11 1.543(6)
C11 H11 1.0000
C11 C12 1.596(7)
C11 C14 1.528(6)
C12 H12 1.0000
C12 C13 1.537(6)
C13 H13 1.0000
C13 C14 1.593(7)
C13 C16 1.534(6)
C14 H14 1.0000
C14 C15 1.540(6)
C15 H15 1.0000
C15 C16 1.596(7)
C15 C18 1.525(6)
C16 H16 1.0000
C16 C17 1.539(6)
C17 H17 1.0000
C17 C18 1.573(7)
C17 C20 1.546(7)
C18 H18 1.0000
C18 C19 1.555(7)
C19 H19A 0.9900
C19 H19B 0.9900
C19 C20 1.542(8)
C20 H20A 0.9900
C20 H20B 0.9900
C21 H21A 0.9900
C21 H21B 0.9900
C21 C22 1.519(6)
C22 C23 1.497(6)
C23 C24 1.379(6)
C23 C28 1.407(7)
C24 H24 0.9500
C24 C25 1.401(7)
C25 H25 0.9500
C25 C26 1.384(7)
C26 H26 0.9500
C26 C27 1.382(7)
C27 H27 0.9500
C27 C28 1.380(7)
C28 H28 0.9500
O1C C1C 1.199(6)
O2C C1C 1.362(6)
O2C C21C 1.437(6)
O3C C22C 1.210(6)
C1C C2C 1.494(6)
C2C H2CA 0.9900
C2C H2CB 0.9900
C2C C3C 1.530(6)
C3C H3CA 0.9900
C3C H3CB 0.9900
C3C C4C 1.520(7)
C4C H4CA 0.9900
C4C H4CB 0.9900
C4C C5C 1.525(6)
C5C H5CA 0.9900
C5C H5CB 0.9900
C5C C6C 1.524(7)
C6C H6CA 0.9900
C6C H6CB 0.9900
C6C C7C 1.531(6)
C7C H7CA 0.9900
C7C H7CB 0.9900
C7C C8C 1.523(7)
C8C H8CA 0.9900
C8C H8CB 0.9900
C8C C9C 1.536(6)
C9C H9C 1.0000
C9C C10C 1.545(7)
C9C C12C 1.547(6)
C10C H10C 0.9900
C10C H10D 0.9900
C10C C11C 1.544(6)
C11C H11C 1.0000
C11C C12C 1.588(7)
C11C C14C 1.524(6)
C12C H12C 1.0000
C12C C13C 1.542(6)
C13C H13C 1.0000
C13C C14C 1.596(7)
C13C C16C 1.538(6)
C14C H14C 1.0000
C14C C15C 1.533(6)
C15C H15C 1.0000
C15C C16C 1.592(7)
C15C C18C 1.526(6)
C16C H16C 1.0000
C16C C17C 1.535(7)
C17C H17C 1.0000
C17C C18C 1.584(8)
C17C C20C 1.551(7)
C18C H18C 1.0000
C18C C19C 1.545(7)
C19C H19C 0.9900
C19C H19D 0.9900
C19C C20C 1.536(8)
C20C H20C 0.9900
C20C H20D 0.9900
C21C H21C 0.9900
C21C H21D 0.9900
C21C C22C 1.517(7)
C22C C23C 1.488(7)
C23C C24C 1.386(7)
C23C C28C 1.400(7)
C24C H24C 0.9500
C24C C25C 1.387(7)
C25C H25C 0.9500
C25C C26C 1.380(7)
C26C H26C 0.9500
C26C C27C 1.383(7)
C27C H27C 0.9500
C27C C28C 1.382(7)
C28C H28C 0.9500
O1B C1B 1.190(6)
O2B C1B 1.370(6)
O2B C21B 1.433(6)
O3B C22B 1.217(6)
C1B C2B 1.496(6)
C2B H2BA 0.9900
C2B H2BB 0.9900
C2B C3B 1.519(6)
C3B H3BA 0.9900
C3B H3BB 0.9900
C3B C4B 1.524(6)
C4B H4BA 0.9900
C4B H4BB 0.9900
C4B C5B 1.525(6)
C5B H5BA 0.9900
C5B H5BB 0.9900
C5B C6B 1.526(6)
C6B H6BA 0.9900
C6B H6BB 0.9900
C6B C7B 1.520(6)
C7B H7BA 0.9900
C7B H7BB 0.9900
C7B C8B 1.525(7)
C8B H8BA 0.9900
C8B H8BB 0.9900
C8B C9B 1.528(6)
C9B H9B 1.0000
C9B C10B 1.548(7)
C9B C12B 1.551(6)
C10B H10E 0.9900
C10B H10F 0.9900
C10B C11B 1.551(6)
C11B H11B 1.0000
C11B C12B 1.571(7)
C11B C14B 1.533(6)
C12B H12B 1.0000
C12B C13B 1.540(6)
C13B H13B 1.0000
C13B C14B 1.585(7)
C13B C16B 1.537(6)
C14B H14B 1.0000
C14B C15B 1.541(6)
C15B H15B 1.0000
C15B C16B 1.585(7)
C15B C18B 1.533(7)
C16B H16B 1.0000
C16B C17B 1.540(6)
C17B H17B 1.0000
C17B C18B 1.581(8)
C17B C20B 1.549(7)
C18B H18B 1.0000
C18B C19B 1.556(7)
C19B H19E 0.9900
C19B H19F 0.9900
C19B C20B 1.541(8)
C20B H20E 0.9900
C20B H20F 0.9900
C21B H21E 0.9900
C21B H21F 0.9900
C21B C22B 1.513(6)
C22B C23B 1.492(6)
C23B C24B 1.388(7)
C23B C28B 1.395(7)
C24B H24B 0.9500
C24B C25B 1.401(7)
C25B H25B 0.9500
C25B C26B 1.391(8)
C26B H26B 0.9500
C26B C27B 1.379(8)
C27B H27B 0.9500
C27B C28B 1.384(7)
C28B H28B 0.9500

loop_
_exptl_oxdiff_crystal_face_indexfrac_h
_exptl_oxdiff_crystal_face_indexfrac_k
_exptl_oxdiff_crystal_face_indexfrac_l
_exptl_oxdiff_crystal_face_x
_exptl_oxdiff_crystal_face_y
_exptl_oxdiff_crystal_face_z
3.0026 0.9949 10.9956 -0.0462 -0.2712 0.9170
-3.0026 -1.9950 -10.9964 0.0705 0.3711 -0.8982
0.0004 1.0038 -27.9903 -0.8948 0.1881 -0.4210
-0.0004 -1.0038 27.9903 0.8948 -0.1881 0.4210
-0.0006 10.0009 1.0080 -0.2117 -1.0086 -0.1739
0.0006 -10.0009 -1.0080 0.2117 1.0086 0.1739
